data_7242772
loop_
_publ_author_name
'Karnoukhova, Valentina A.'
'Baranov, Vladimir V.'
'Vologzhanina, Anna V.'
'Kravchenko, Angelina N.'
'Fedyanin, Ivan V.'

_publ_section_title
;
 Self-organization of 1,6-dialkyl-3a,6a-diphenylglycolurils in the
 crystalline state
;
_journal_issue 24
_journal_name_full CrystEngComm
_journal_page_first 4312
_journal_page_last 4319
_journal_paper_doi 10.1039/D1CE00434D
_journal_volume 23
_journal_year 2021
_chemical_formula_moiety 'C18 H18 N4 O2, 2(C2 H4 O2)'
_chemical_formula_sum 'C22 H26 N4 O6'
_chemical_formula_weight 442.47
_space_group_crystal_system monoclinic
_space_group_IT_number 4
_space_group_name_Hall 'P 2yb'
_space_group_name_H-M_alt 'P 1 21 1'
_atom_sites_solution_hydrogens mixed
_atom_sites_solution_primary dual
_audit_creation_method SHELXL-2016/6
_audit_update_record
;
2021-03-24 deposited with the CCDC.	2021-05-07 downloaded from the CCDC.
;
_cell_angle_alpha 90
_cell_angle_beta 94.689(7)
_cell_angle_gamma 90
_cell_formula_units_Z 4
_cell_length_a 8.340(2)
_cell_length_b 25.809(7)
_cell_length_c 10.622(3)
_cell_measurement_reflns_used 642
_cell_measurement_temperature 120(2)
_cell_measurement_theta_max 25
_cell_measurement_theta_min 3
_cell_volume 2278.7(10)
_computing_cell_refinement 'Bruker SAINT'
_computing_data_collection 'Bruker APEX2'
_computing_data_reduction 'Bruker SAINT'
_computing_molecular_graphics 'SHELXTL (Sheldrick, 2008)'
_computing_publication_material 'SHELXTL (Sheldrick, 2008)'
_computing_structure_refinement 'SHELXL (Sheldrick, 2015b)'
_computing_structure_solution 'SHELXT (Sheldrick, 2015a)'
_diffrn_ambient_temperature 120(2)
_diffrn_detector_type 'Bruker APEX II CCD area detector'
_diffrn_measured_fraction_theta_full 0.999
_diffrn_measured_fraction_theta_max 0.999
_diffrn_measurement_device_type 'Bruker APEX DUO diffractometer'
_diffrn_measurement_method 'omega scans'
_diffrn_radiation_type MoK\a
_diffrn_radiation_wavelength 0.71073
_diffrn_reflns_av_R_equivalents 0.1111
_diffrn_reflns_av_unetI/netI 0.1348
_diffrn_reflns_Laue_measured_fraction_full 0.999
_diffrn_reflns_Laue_measured_fraction_max 0.999
_diffrn_reflns_limit_h_max 11
_diffrn_reflns_limit_h_min -11
_diffrn_reflns_limit_k_max 36
_diffrn_reflns_limit_k_min -36
_diffrn_reflns_limit_l_max 14
_diffrn_reflns_limit_l_min -1
_diffrn_reflns_number 40191
_diffrn_reflns_point_group_measured_fraction_full 0.998
_diffrn_reflns_point_group_measured_fraction_max 0.999
_diffrn_reflns_theta_full 25.242
_diffrn_reflns_theta_max 30.000
_diffrn_reflns_theta_min 1.924
_exptl_absorpt_coefficient_mu 0.095
_exptl_absorpt_correction_T_max 0.7461
_exptl_absorpt_correction_T_min 0.6556
_exptl_absorpt_correction_type multi-scan
_exptl_absorpt_process_details SADABS
_exptl_crystal_colour colorless
_exptl_crystal_density_diffrn 1.290
_exptl_crystal_description prism
_exptl_crystal_F_000 936
_exptl_crystal_size_max 0.260
_exptl_crystal_size_mid 0.200
_exptl_crystal_size_min 0.180
_refine_diff_density_max 0.362
_refine_diff_density_min -0.388
_refine_diff_density_rms 0.077
_refine_ls_extinction_method none
_refine_ls_goodness_of_fit_ref 1.022
_refine_ls_hydrogen_treatment mixed
_refine_ls_matrix_type full
_refine_ls_number_parameters 602
_refine_ls_number_reflns 13265
_refine_ls_number_restraints 1
_refine_ls_restrained_S_all 1.022
_refine_ls_R_factor_all 0.1506
_refine_ls_R_factor_gt 0.0765
_refine_ls_shift/su_max 0.000
_refine_ls_shift/su_mean 0.000
_refine_ls_structure_factor_coef Fsqd
_refine_ls_weighting_details 'w=1/[\s^2^(Fo^2^)+(0.0557P)^2^+0.1302P] where P=(Fo^2^+2Fc^2^)/3'
_refine_ls_weighting_scheme calc
_refine_ls_wR_factor_gt 0.1482
_refine_ls_wR_factor_ref 0.1784
_reflns_Friedel_coverage 0.959
_reflns_Friedel_fraction_full 0.998
_reflns_Friedel_fraction_max 0.998
_reflns_number_gt 7289
_reflns_number_total 13265
_reflns_threshold_expression I>2\s(I)
_cod_data_source_file d1ce00434d4.cif
_cod_data_source_block 1a-AcOH
_cod_depositor_comments 'Adding full bibliography for 7242772--7242787.cif.'
_cod_original_cell_volume 2278.7(11)
_cod_original_sg_symbol_H-M 'P 21'
_cod_database_code 7242772
_shelx_shelxl_version_number 2016/6
_shelx_space_group_comment
;
The symmetry employed for this shelxl refinement is uniquely defined
by the following loop, which should always be used as a source of
symmetry information in preference to the above space-group names.
They are only intended as comments.
;
_shelx_estimated_absorpt_t_min 0.976
_shelx_estimated_absorpt_t_max 0.983

loop_
_space_group_symop_operation_xyz
'x, y, z'
'-x, y+1/2, -z'

loop_
_atom_site_label
_atom_site_type_symbol
_atom_site_fract_x
_atom_site_fract_y
_atom_site_fract_z
_atom_site_U_iso_or_equiv
_atom_site_adp_type
_atom_site_occupancy
_atom_site_site_symmetry_order
_atom_site_calc_flag
_atom_site_refinement_flags_posn
_atom_site_refinement_flags_adp
_atom_site_refinement_flags_occupancy
_atom_site_disorder_assembly
_atom_site_disorder_group
O1 O 0.5976(4) 0.44114(13) 0.4671(3) 0.0212(8) Uani 1 1 d . . . . .
O2 O 0.6399(5) 0.43732(14) 1.0204(3) 0.0212(8) Uani 1 1 d . . . . .
N1 N 0.7636(5) 0.46983(18) 0.6370(4) 0.0198(10) Uani 1 1 d . . . . .
H1N H 0.789(10) 0.504(3) 0.607(7) 0.07(3) Uiso 1 1 d . . . . .
N2 N 0.6911(5) 0.38732(16) 0.6287(4) 0.0195(10) Uani 1 1 d . . . . .
N3 N 0.7070(5) 0.38568(16) 0.8569(4) 0.0191(10) Uani 1 1 d . . . . .
N4 N 0.7938(5) 0.46625(17) 0.8639(4) 0.0200(10) Uani 1 1 d . . . . .
H4N H 0.801(10) 0.505(3) 0.896(7) 0.07(2) Uiso 1 1 d . . . . .
C1 C 0.8521(7) 0.44862(19) 0.7472(5) 0.0169(11) Uani 1 1 d . . . . .
C2 C 0.6765(6) 0.43379(19) 0.5681(5) 0.0159(10) Uani 1 1 d . . . . .
C3 C 0.7936(6) 0.38898(19) 0.7443(4) 0.0142(10) Uani 1 1 d . . . . .
C4 C 0.7075(6) 0.43066(19) 0.9228(5) 0.0165(10) Uani 1 1 d . . . . .
C5 C 1.0317(6) 0.4565(2) 0.7456(5) 0.0165(11) Uani 1 1 d . . . . .
C6 C 1.0997(7) 0.4607(2) 0.6309(6) 0.0275(13) Uani 1 1 d . . . . .
H6A H 1.033566 0.459674 0.553763 0.033 Uiso 1 1 calc R U . . .
C7 C 1.2663(8) 0.4663(3) 0.6300(7) 0.0379(17) Uani 1 1 d . . . . .
H7A H 1.313337 0.468969 0.551825 0.045 Uiso 1 1 calc R U . . .
C8 C 1.3629(8) 0.4681(2) 0.7417(7) 0.0380(17) Uani 1 1 d . . . . .
H8A H 1.475844 0.472739 0.741042 0.046 Uiso 1 1 calc R U . . .
C9 C 1.2938(9) 0.4631(3) 0.8535(7) 0.0421(18) Uani 1 1 d . . . . .
H9A H 1.360065 0.463709 0.930598 0.051 Uiso 1 1 calc R U . . .
C10 C 1.1299(7) 0.4571(2) 0.8565(6) 0.0272(13) Uani 1 1 d . . . . .
H10A H 1.084540 0.453377 0.935170 0.033 Uiso 1 1 calc R U . . .
C11 C 0.9307(6) 0.35054(19) 0.7455(4) 0.0150(10) Uani 1 1 d . . . . .
C12 C 0.9927(7) 0.3347(2) 0.6336(5) 0.0248(13) Uani 1 1 d . . . . .
H12A H 0.939278 0.344542 0.554866 0.030 Uiso 1 1 calc R U . . .
C13 C 1.1301(8) 0.3049(2) 0.6352(6) 0.0312(14) Uani 1 1 d . . . . .
H13A H 1.170465 0.294450 0.558046 0.037 Uiso 1 1 calc R U . . .
C14 C 1.2088(7) 0.2903(2) 0.7484(6) 0.0309(14) Uani 1 1 d . . . . .
H14A H 1.303899 0.270023 0.749489 0.037 Uiso 1 1 calc R U . . .
C15 C 1.1496(7) 0.3052(2) 0.8608(6) 0.0310(14) Uani 1 1 d . . . . .
H15A H 1.204245 0.295148 0.938978 0.037 Uiso 1 1 calc R U . . .
C16 C 1.0107(7) 0.3347(2) 0.8596(5) 0.0229(12) Uani 1 1 d . . . . .
H16A H 0.969560 0.344327 0.937055 0.028 Uiso 1 1 calc R U . . .
C17 C 0.5962(7) 0.34274(19) 0.5843(5) 0.0244(13) Uani 1 1 d . . . . .
H17A H 0.597711 0.339794 0.492429 0.037 Uiso 1 1 calc R U . . .
H17B H 0.485085 0.347098 0.606099 0.037 Uiso 1 1 calc R U . . .
H17C H 0.641846 0.311264 0.624495 0.037 Uiso 1 1 calc R U . . .
C18 C 0.6217(8) 0.3403(2) 0.8967(5) 0.0298(14) Uani 1 1 d . . . . .
H18A H 0.642780 0.335759 0.988147 0.045 Uiso 1 1 calc R U . . .
H18B H 0.658723 0.309650 0.853084 0.045 Uiso 1 1 calc R U . . .
H18C H 0.505950 0.344939 0.875749 0.045 Uiso 1 1 calc R U . . .
O1A O 0.7813(4) 0.56866(13) -0.0423(3) 0.0210(8) Uani 1 1 d . . . . .
O2A O 0.8341(5) 0.56164(14) 0.5126(3) 0.0228(8) Uani 1 1 d . . . . .
N1A N 0.6340(6) 0.53921(18) 0.1174(4) 0.0214(10) Uani 1 1 d . . . . .
H1NA H 0.628(6) 0.510(2) 0.095(5) 0.010(14) Uiso 1 1 d . . . . .
N2A N 0.7160(5) 0.62030(16) 0.1211(4) 0.0202(10) Uani 1 1 d . . . . .
N3A N 0.7462(5) 0.61644(16) 0.3511(4) 0.0201(10) Uani 1 1 d . . . . .
N4A N 0.6597(5) 0.53568(17) 0.3439(4) 0.0194(10) Uani 1 1 d . . . . .
H4NA H 0.623(8) 0.508(3) 0.379(6) 0.04(2) Uiso 1 1 d . . . . .
C1A C 0.5753(7) 0.55748(19) 0.2326(5) 0.0150(11) Uani 1 1 d . . . . .
C2A C 0.7171(6) 0.57478(19) 0.0566(5) 0.0181(11) Uani 1 1 d . . . . .
C3A C 0.6372(6) 0.6162(2) 0.2371(4) 0.0176(11) Uani 1 1 d . . . . .
C4A C 0.7533(6) 0.5700(2) 0.4110(5) 0.0186(11) Uani 1 1 d . . . . .
C5A C 0.3948(6) 0.5499(2) 0.2339(5) 0.0188(12) Uani 1 1 d . . . . .
C6A C 0.2999(7) 0.5480(2) 0.1203(6) 0.0267(14) Uani 1 1 d . . . . .
H6AA H 0.348425 0.550433 0.042707 0.032 Uiso 1 1 calc R U . . .
C7A C 0.1341(8) 0.5426(2) 0.1199(6) 0.0359(16) Uani 1 1 d . . . . .
H7AA H 0.069291 0.541857 0.042106 0.043 Uiso 1 1 calc R U . . .
C8A C 0.0642(8) 0.5383(3) 0.2320(7) 0.0404(17) Uani 1 1 d . . . . .
H8AA H -0.048776 0.533441 0.231612 0.048 Uiso 1 1 calc R U . . .
C9A C 0.3232(7) 0.5468(2) 0.3463(6) 0.0274(14) Uani 1 1 d . . . . .
H9AA H 0.387135 0.548489 0.424389 0.033 Uiso 1 1 calc R U . . .
C10A C 0.1571(8) 0.5411(3) 0.3449(7) 0.0366(16) Uani 1 1 d . . . . .
H10B H 0.107743 0.539160 0.422284 0.044 Uiso 1 1 calc R U . . .
C11A C 0.5016(7) 0.6552(2) 0.2426(4) 0.0185(11) Uani 1 1 d . . . . .
C12A C 0.4145(7) 0.6712(2) 0.1342(5) 0.0240(13) Uani 1 1 d . . . . .
H12B H 0.449421 0.661700 0.054437 0.029 Uiso 1 1 calc R U . . .
C13A C 0.2763(7) 0.7011(2) 0.1387(6) 0.0310(14) Uani 1 1 d . . . . .
H13B H 0.216199 0.711147 0.062766 0.037 Uiso 1 1 calc R U . . .
C14A C 0.2271(8) 0.7161(2) 0.2535(6) 0.0330(15) Uani 1 1 d . . . . .
H14B H 0.132778 0.736499 0.257132 0.040 Uiso 1 1 calc R U . . .
C15A C 0.3152(8) 0.7015(2) 0.3638(6) 0.0331(15) Uani 1 1 d . . . . .
H15B H 0.282194 0.711989 0.443382 0.040 Uiso 1 1 calc R U . . .
C16A C 0.4515(7) 0.6714(2) 0.3574(5) 0.0263(13) Uani 1 1 d . . . . .
H16B H 0.512165 0.661694 0.433277 0.032 Uiso 1 1 calc R U . . .
C17A C 0.8004(7) 0.6660(2) 0.0807(5) 0.0272(13) Uani 1 1 d . . . . .
H17D H 0.819778 0.662533 -0.008661 0.041 Uiso 1 1 calc R U . . .
H17E H 0.903513 0.669362 0.131362 0.041 Uiso 1 1 calc R U . . .
H17F H 0.734818 0.696883 0.092249 0.041 Uiso 1 1 calc R U . . .
C18A C 0.8457(8) 0.6597(2) 0.3956(5) 0.0288(14) Uani 1 1 d . . . . .
H18D H 0.877515 0.655410 0.485839 0.043 Uiso 1 1 calc R U . . .
H18E H 0.784980 0.692036 0.382247 0.043 Uiso 1 1 calc R U . . .
H18F H 0.942123 0.661033 0.348719 0.043 Uiso 1 1 calc R U . . .
O1S O 0.8333(8) 0.3018(3) 0.3379(5) 0.082(2) Uani 1 1 d . . . . .
O2S O 0.9605(8) 0.3132(3) 0.1658(5) 0.075(2) Uani 1 1 d . . . . .
H2S H 0.976754 0.278809 0.163197 0.090 Uiso 1 1 d R U . . .
O3S O 0.9821(7) 0.2115(3) 0.1587(5) 0.0687(18) Uani 1 1 d . . . . .
O4S O 0.8658(8) 0.1991(3) 0.3364(5) 0.087(2) Uani 1 1 d . . . . .
H4S H 0.858891 0.233832 0.329836 0.105 Uiso 1 1 d R U . . .
C1S C 0.8880(11) 0.3312(4) 0.2581(6) 0.069(3) Uani 1 1 d . . . . .
C2S C 0.8777(13) 0.3892(4) 0.2657(7) 0.085(4) Uani 1 1 d . . . . .
H2SB H 0.850835 0.403434 0.181054 0.127 Uiso 1 1 calc R U . . .
H2SC H 0.981490 0.403164 0.300097 0.127 Uiso 1 1 calc R U . . .
H2SD H 0.794072 0.398911 0.320956 0.127 Uiso 1 1 calc R U . . .
C3S C 0.9329(10) 0.1819(4) 0.2399(6) 0.062(3) Uani 1 1 d . . . . .
C4S C 0.9475(11) 0.1258(4) 0.2332(7) 0.071(3) Uani 1 1 d . . . . .
H4SB H 1.012024 0.116509 0.163495 0.106 Uiso 1 1 calc R U . . .
H4SC H 0.840201 0.110344 0.218761 0.106 Uiso 1 1 calc R U . . .
H4SD H 1.000036 0.112715 0.312813 0.106 Uiso 1 1 calc R U . . .
O1SA O 0.5483(8) 0.7882(3) 0.8500(6) 0.082(2) Uani 1 1 d . . . . .
O2SA O 0.6731(8) 0.7948(3) 0.6741(5) 0.077(2) Uani 1 1 d . . . . .
H2SA H 0.659200 0.760263 0.673635 0.092 Uiso 1 1 d R U . . .
O3SA O 0.6404(8) 0.6929(3) 0.6602(5) 0.0729(18) Uani 1 1 d . . . . .
O4SA O 0.4953(8) 0.6869(3) 0.8246(5) 0.076(2) Uani 1 1 d . . . . .
H4SA H 0.516212 0.721089 0.824421 0.091 Uiso 1 1 d R U . . .
C1SA C 0.6116(11) 0.8145(4) 0.7726(7) 0.064(3) Uani 1 1 d . . . . .
C2SA C 0.6252(12) 0.8714(4) 0.7833(8) 0.074(3) Uani 1 1 d . . . . .
H2SE H 0.558807 0.883721 0.849129 0.111 Uiso 1 1 calc R U . . .
H2SF H 0.588084 0.887318 0.702354 0.111 Uiso 1 1 calc R U . . .
H2SG H 0.737742 0.880881 0.805440 0.111 Uiso 1 1 calc R U . . .
C3SA C 0.5609(11) 0.6656(4) 0.7288(7) 0.061(2) Uani 1 1 d . . . . .
C4SA C 0.5357(11) 0.6109(4) 0.7104(7) 0.069(3) Uani 1 1 d . . . . .
H4SE H 0.624618 0.596289 0.666874 0.103 Uiso 1 1 calc R U . . .
H4SF H 0.434154 0.605149 0.659148 0.103 Uiso 1 1 calc R U . . .
H4SG H 0.531320 0.593900 0.792549 0.103 Uiso 1 1 calc R U . . .

loop_
_atom_site_aniso_label
_atom_site_aniso_U_11
_atom_site_aniso_U_22
_atom_site_aniso_U_33
_atom_site_aniso_U_23
_atom_site_aniso_U_13
_atom_site_aniso_U_12
O1 0.020(2) 0.022(2) 0.0203(19) 0.0038(15) -0.0067(16) -0.0028(16)
O2 0.025(2) 0.021(2) 0.0182(18) -0.0033(14) 0.0061(16) -0.0005(16)
N1 0.019(3) 0.016(2) 0.023(2) 0.0052(19) -0.0072(19) -0.0014(19)
N2 0.023(3) 0.015(2) 0.020(2) -0.0022(18) -0.0045(19) -0.0017(19)
N3 0.025(3) 0.012(2) 0.022(2) -0.0012(17) 0.011(2) -0.0030(19)
N4 0.019(2) 0.017(2) 0.025(2) -0.0048(19) 0.0046(19) -0.0040(19)
C1 0.019(3) 0.015(3) 0.016(3) -0.0021(19) 0.000(2) -0.001(2)
C2 0.014(3) 0.016(3) 0.018(3) 0.001(2) -0.001(2) 0.003(2)
C3 0.015(3) 0.014(3) 0.013(3) 0.0021(18) 0.000(2) 0.000(2)
C4 0.015(3) 0.014(3) 0.020(3) 0.003(2) -0.002(2) 0.004(2)
C5 0.017(3) 0.010(3) 0.023(3) 0.000(2) 0.007(2) -0.002(2)
C6 0.023(3) 0.028(3) 0.031(3) 0.003(3) 0.003(3) -0.002(3)
C7 0.032(4) 0.034(4) 0.051(4) 0.011(3) 0.019(3) 0.001(3)
C8 0.018(3) 0.025(3) 0.071(5) 0.003(3) 0.003(3) 0.003(3)
C9 0.030(4) 0.045(4) 0.050(5) -0.008(4) -0.004(3) 0.004(3)
C10 0.024(3) 0.027(3) 0.030(3) 0.000(3) -0.001(3) 0.003(3)
C11 0.017(3) 0.009(2) 0.019(3) -0.0003(18) 0.004(2) -0.0004(19)
C12 0.029(3) 0.023(3) 0.023(3) 0.003(2) 0.006(2) 0.002(2)
C13 0.029(4) 0.025(3) 0.042(4) -0.004(3) 0.013(3) 0.002(3)
C14 0.022(3) 0.018(3) 0.053(4) -0.001(3) 0.003(3) 0.004(2)
C15 0.029(4) 0.021(3) 0.040(3) 0.001(3) -0.015(3) 0.002(3)
C16 0.030(3) 0.020(3) 0.018(3) 0.001(2) -0.003(2) 0.003(2)
C17 0.029(3) 0.018(3) 0.024(3) 0.002(2) -0.012(2) -0.011(2)
C18 0.047(4) 0.018(3) 0.026(3) 0.000(2) 0.012(3) -0.009(3)
O1A 0.022(2) 0.0191(19) 0.0224(19) -0.0015(14) 0.0067(16) -0.0002(16)
O2A 0.026(2) 0.023(2) 0.0196(19) 0.0050(15) -0.0028(17) -0.0029(17)
N1A 0.027(3) 0.015(2) 0.024(2) -0.0024(19) 0.011(2) -0.008(2)
N2A 0.023(3) 0.020(2) 0.019(2) 0.0007(18) 0.0090(19) -0.002(2)
N3A 0.021(2) 0.017(2) 0.022(2) 0.0071(18) -0.0044(19) -0.0018(19)
N4A 0.020(3) 0.015(2) 0.023(2) 0.0079(19) -0.001(2) -0.0056(19)
C1A 0.021(3) 0.010(2) 0.015(2) 0.0029(19) 0.005(2) 0.001(2)
C2A 0.014(3) 0.018(3) 0.022(3) -0.003(2) 0.000(2) 0.001(2)
C3A 0.018(3) 0.018(3) 0.016(3) -0.0004(19) 0.001(2) -0.001(2)
C4A 0.019(3) 0.018(3) 0.019(3) 0.002(2) 0.005(2) -0.001(2)
C5A 0.016(3) 0.013(3) 0.027(3) 0.002(2) -0.001(2) -0.001(2)
C6A 0.019(3) 0.034(3) 0.026(3) -0.001(3) -0.003(3) -0.002(3)
C7A 0.026(4) 0.036(4) 0.043(4) -0.006(3) -0.013(3) 0.001(3)
C8A 0.015(3) 0.038(4) 0.069(5) -0.002(3) 0.004(3) 0.001(3)
C9A 0.022(3) 0.035(4) 0.026(3) 0.007(3) 0.008(2) 0.000(3)
C10A 0.027(4) 0.041(4) 0.044(4) 0.006(3) 0.015(3) 0.006(3)
C11A 0.022(3) 0.013(2) 0.020(3) 0.0010(19) -0.004(2) -0.002(2)
C12A 0.031(3) 0.018(3) 0.023(3) -0.001(2) 0.002(2) 0.002(2)
C13A 0.030(4) 0.021(3) 0.040(4) 0.005(3) -0.008(3) 0.007(3)
C14A 0.027(4) 0.012(3) 0.060(5) -0.002(3) 0.004(3) 0.004(2)
C15A 0.039(4) 0.022(3) 0.041(4) 0.000(3) 0.016(3) 0.002(3)
C16A 0.036(4) 0.021(3) 0.023(3) 0.002(2) 0.009(3) 0.004(3)
C17A 0.032(3) 0.021(3) 0.029(3) -0.003(2) 0.008(3) -0.012(3)
C18A 0.038(4) 0.019(3) 0.028(3) 0.001(2) -0.006(3) -0.010(3)
O1S 0.083(5) 0.136(6) 0.029(3) -0.004(3) 0.014(3) 0.033(4)
O2S 0.087(5) 0.111(5) 0.029(3) 0.002(3) 0.014(3) 0.042(4)
O3S 0.073(4) 0.102(5) 0.034(3) -0.010(3) 0.019(3) 0.019(3)
O4S 0.093(5) 0.138(6) 0.034(3) 0.000(3) 0.026(3) 0.047(5)
C1S 0.063(6) 0.127(9) 0.017(3) -0.007(4) -0.001(4) 0.046(6)
C2S 0.103(8) 0.112(9) 0.039(5) -0.008(5) 0.000(5) 0.069(7)
C3S 0.051(5) 0.113(8) 0.021(4) -0.002(4) 0.001(3) 0.037(5)
C4S 0.061(6) 0.111(8) 0.042(5) -0.004(5) 0.013(4) 0.026(6)
O1SA 0.093(5) 0.107(6) 0.048(4) -0.013(4) 0.029(4) 0.012(4)
O2SA 0.087(5) 0.109(5) 0.036(3) -0.001(3) 0.020(3) 0.035(4)
O3SA 0.074(4) 0.106(5) 0.041(3) -0.008(3) 0.017(3) 0.011(4)
O4SA 0.099(5) 0.097(5) 0.036(3) -0.007(3) 0.026(3) 0.028(4)
C1SA 0.056(6) 0.103(8) 0.031(4) 0.000(4) -0.002(4) 0.030(5)
C2SA 0.066(7) 0.109(9) 0.047(5) 0.002(5) 0.004(4) 0.021(6)
C3SA 0.053(5) 0.101(8) 0.027(4) -0.003(4) -0.007(4) 0.027(5)
C4SA 0.075(7) 0.095(8) 0.036(4) 0.003(4) 0.004(4) 0.031(6)

loop_
_atom_type_symbol
_atom_type_description
_atom_type_scat_dispersion_real
_atom_type_scat_dispersion_imag
_atom_type_scat_source
C C 0.0033 0.0016 'International Tables Vol C Tables 4.2.6.8 and 6.1.1.4'
H H 0.0000 0.0000 'International Tables Vol C Tables 4.2.6.8 and 6.1.1.4'
N N 0.0061 0.0033 'International Tables Vol C Tables 4.2.6.8 and 6.1.1.4'
O O 0.0106 0.0060 'International Tables Vol C Tables 4.2.6.8 and 6.1.1.4'

loop_
_geom_angle_atom_site_label_1
_geom_angle_atom_site_label_2
_geom_angle_atom_site_label_3
_geom_angle
_geom_angle_site_symmetry_1
_geom_angle_site_symmetry_3
_geom_angle_publ_flag
C2 N1 C1 113.2(4) . . ?
C2 N1 H1N 124(5) . . ?
C1 N1 H1N 120(5) . . ?
C2 N2 C3 113.7(4) . . ?
C2 N2 C17 121.2(4) . . ?
C3 N2 C17 124.8(4) . . ?
C4 N3 C3 113.3(4) . . ?
C4 N3 C18 121.5(4) . . ?
C3 N3 C18 125.2(4) . . ?
C4 N4 C1 114.4(4) . . ?
C4 N4 H4N 121(4) . . ?
C1 N4 H4N 124(4) . . ?
N1 C1 N4 113.1(4) . . ?
N1 C1 C5 112.5(5) . . ?
N4 C1 C5 111.8(4) . . ?
N1 C1 C3 102.3(4) . . ?
N4 C1 C3 101.2(4) . . ?
C5 C1 C3 115.3(4) . . ?
O1 C2 N1 126.2(5) . . ?
O1 C2 N2 124.8(5) . . ?
N1 C2 N2 109.0(4) . . ?
N2 C3 N3 113.7(4) . . ?
N2 C3 C11 112.5(4) . . ?
N3 C3 C11 112.5(4) . . ?
N2 C3 C1 101.7(4) . . ?
N3 C3 C1 102.2(4) . . ?
C11 C3 C1 113.4(4) . . ?
O2 C4 N4 126.3(5) . . ?
O2 C4 N3 124.8(5) . . ?
N4 C4 N3 108.8(4) . . ?
C10 C5 C6 119.5(5) . . ?
C10 C5 C1 120.8(5) . . ?
C6 C5 C1 119.7(5) . . ?
C5 C6 C7 119.4(6) . . ?
C5 C6 H6A 120.3 . . ?
C7 C6 H6A 120.3 . . ?
C8 C7 C6 120.6(7) . . ?
C8 C7 H7A 119.7 . . ?
C6 C7 H7A 119.7 . . ?
C9 C8 C7 119.0(7) . . ?
C9 C8 H8A 120.5 . . ?
C7 C8 H8A 120.5 . . ?
C8 C9 C10 121.3(7) . . ?
C8 C9 H9A 119.3 . . ?
C10 C9 H9A 119.3 . . ?
C9 C10 C5 120.2(6) . . ?
C9 C10 H10A 119.9 . . ?
C5 C10 H10A 119.9 . . ?
C16 C11 C12 118.0(5) . . ?
C16 C11 C3 120.4(4) . . ?
C12 C11 C3 121.2(4) . . ?
C13 C12 C11 121.3(5) . . ?
C13 C12 H12A 119.4 . . ?
C11 C12 H12A 119.4 . . ?
C14 C13 C12 120.0(6) . . ?
C14 C13 H13A 120.0 . . ?
C12 C13 H13A 120.0 . . ?
C13 C14 C15 120.1(6) . . ?
C13 C14 H14A 120.0 . . ?
C15 C14 H14A 120.0 . . ?
C14 C15 C16 120.1(5) . . ?
C14 C15 H15A 120.0 . . ?
C16 C15 H15A 120.0 . . ?
C15 C16 C11 120.6(5) . . ?
C15 C16 H16A 119.7 . . ?
C11 C16 H16A 119.7 . . ?
N2 C17 H17A 109.5 . . ?
N2 C17 H17B 109.5 . . ?
H17A C17 H17B 109.5 . . ?
N2 C17 H17C 109.5 . . ?
H17A C17 H17C 109.5 . . ?
H17B C17 H17C 109.5 . . ?
N3 C18 H18A 109.5 . . ?
N3 C18 H18B 109.5 . . ?
H18A C18 H18B 109.5 . . ?
N3 C18 H18C 109.5 . . ?
H18A C18 H18C 109.5 . . ?
H18B C18 H18C 109.5 . . ?
C2A N1A C1A 114.2(4) . . ?
C2A N1A H1NA 122(4) . . ?
C1A N1A H1NA 124(4) . . ?
C2A N2A C3A 112.8(4) . . ?
C2A N2A C17A 121.8(4) . . ?
C3A N2A C17A 125.1(4) . . ?
C4A N3A C18A 121.8(4) . . ?
C4A N3A C3A 112.8(4) . . ?
C18A N3A C3A 125.3(4) . . ?
C4A N4A C1A 113.6(4) . . ?
C4A N4A H4NA 122(4) . . ?
C1A N4A H4NA 120(4) . . ?
N1A C1A N4A 113.2(4) . . ?
N1A C1A C5A 111.9(4) . . ?
N4A C1A C5A 111.2(4) . . ?
N1A C1A C3A 101.8(4) . . ?
N4A C1A C3A 102.1(4) . . ?
C5A C1A C3A 116.0(4) . . ?
O1A C2A N1A 126.9(5) . . ?
O1A C2A N2A 124.3(5) . . ?
N1A C2A N2A 108.8(4) . . ?
N2A C3A N3A 114.3(4) . . ?
N2A C3A C11A 112.0(4) . . ?
N3A C3A C11A 112.4(4) . . ?
N2A C3A C1A 102.3(4) . . ?
N3A C3A C1A 102.0(4) . . ?
C11A C3A C1A 113.0(4) . . ?
O2A C4A N4A 126.5(5) . . ?
O2A C4A N3A 124.1(5) . . ?
N4A C4A N3A 109.4(4) . . ?
C9A C5A C6A 119.5(5) . . ?
C9A C5A C1A 121.0(5) . . ?
C6A C5A C1A 119.5(5) . . ?
C5A C6A C7A 120.2(6) . . ?
C5A C6A H6AA 119.9 . . ?
C7A C6A H6AA 119.9 . . ?
C8A C7A C6A 119.9(6) . . ?
C8A C7A H7AA 120.0 . . ?
C6A C7A H7AA 120.0 . . ?
C7A C8A C10A 120.2(6) . . ?
C7A C8A H8AA 119.9 . . ?
C10A C8A H8AA 119.9 . . ?
C5A C9A C10A 119.9(6) . . ?
C5A C9A H9AA 120.1 . . ?
C10A C9A H9AA 120.1 . . ?
C8A C10A C9A 120.3(6) . . ?
C8A C10A H10B 119.9 . . ?
C9A C10A H10B 119.9 . . ?
C12A C11A C16A 118.0(5) . . ?
C12A C11A C3A 120.8(5) . . ?
C16A C11A C3A 120.8(4) . . ?
C11A C12A C13A 121.4(5) . . ?
C11A C12A H12B 119.3 . . ?
C13A C12A H12B 119.3 . . ?
C14A C13A C12A 119.7(6) . . ?
C14A C13A H13B 120.2 . . ?
C12A C13A H13B 120.2 . . ?
C13A C14A C15A 119.9(6) . . ?
C13A C14A H14B 120.0 . . ?
C15A C14A H14B 120.0 . . ?
C16A C15A C14A 119.6(6) . . ?
C16A C15A H15B 120.2 . . ?
C14A C15A H15B 120.2 . . ?
C15A C16A C11A 121.4(5) . . ?
C15A C16A H16B 119.3 . . ?
C11A C16A H16B 119.3 . . ?
N2A C17A H17D 109.5 . . ?
N2A C17A H17E 109.5 . . ?
H17D C17A H17E 109.5 . . ?
N2A C17A H17F 109.5 . . ?
H17D C17A H17F 109.5 . . ?
H17E C17A H17F 109.5 . . ?
N3A C18A H18D 109.5 . . ?
N3A C18A H18E 109.5 . . ?
H18D C18A H18E 109.5 . . ?
N3A C18A H18F 109.5 . . ?
H18D C18A H18F 109.5 . . ?
H18E C18A H18F 109.5 . . ?
C1S O2S H2S 117.6 . . ?
C3S O4S H4S 108.2 . . ?
O1S C1S O2S 121.4(10) . . ?
O1S C1S C2S 122.8(8) . . ?
O2S C1S C2S 115.8(9) . . ?
C1S C2S H2SB 109.5 . . ?
C1S C2S H2SC 109.5 . . ?
H2SB C2S H2SC 109.5 . . ?
C1S C2S H2SD 109.5 . . ?
H2SB C2S H2SD 109.5 . . ?
H2SC C2S H2SD 109.5 . . ?
O3S C3S O4S 122.0(10) . . ?
O3S C3S C4S 122.8(7) . . ?
O4S C3S C4S 115.2(9) . . ?
C3S C4S H4SB 109.5 . . ?
C3S C4S H4SC 109.5 . . ?
H4SB C4S H4SC 109.5 . . ?
C3S C4S H4SD 109.5 . . ?
H4SB C4S H4SD 109.5 . . ?
H4SC C4S H4SD 109.5 . . ?
C1SA O2SA H2SA 109.3 . . ?
C3SA O4SA H4SA 108.4 . . ?
O1SA C1SA O2SA 123.1(10) . . ?
O1SA C1SA C2SA 122.4(8) . . ?
O2SA C1SA C2SA 114.5(9) . . ?
C1SA C2SA H2SE 109.5 . . ?
C1SA C2SA H2SF 109.5 . . ?
H2SE C2SA H2SF 109.5 . . ?
C1SA C2SA H2SG 109.5 . . ?
H2SE C2SA H2SG 109.5 . . ?
H2SF C2SA H2SG 109.5 . . ?
O3SA C3SA O4SA 119.6(9) . . ?
O3SA C3SA C4SA 123.7(8) . . ?
O4SA C3SA C4SA 116.7(9) . . ?
C3SA C4SA H4SE 109.5 . . ?
C3SA C4SA H4SF 109.5 . . ?
H4SE C4SA H4SF 109.5 . . ?
C3SA C4SA H4SG 109.5 . . ?
H4SE C4SA H4SG 109.5 . . ?
H4SF C4SA H4SG 109.5 . . ?

loop_
_geom_bond_atom_site_label_1
_geom_bond_atom_site_label_2
_geom_bond_distance
_geom_bond_site_symmetry_2
_geom_bond_publ_flag
O1 C2 1.227(6) . ?
O2 C4 1.232(6) . ?
N1 C2 1.357(7) . ?
N1 C1 1.439(6) . ?
N1 H1N 0.97(8) . ?
N2 C2 1.362(6) . ?
N2 C3 1.438(6) . ?
N2 C17 1.453(6) . ?
N3 C4 1.355(6) . ?
N3 C3 1.450(6) . ?
N3 C18 1.450(7) . ?
N4 C4 1.351(7) . ?
N4 C1 1.442(7) . ?
N4 H4N 1.06(8) . ?
C1 C5 1.513(8) . ?
C1 C3 1.614(7) . ?
C3 C11 1.513(7) . ?
C5 C10 1.379(7) . ?
C5 C6 1.389(8) . ?
C6 C7 1.397(9) . ?
C6 H6A 0.9500 . ?
C7 C8 1.380(9) . ?
C7 H7A 0.9500 . ?
C8 C9 1.367(10) . ?
C8 H8A 0.9500 . ?
C9 C10 1.378(9) . ?
C9 H9A 0.9500 . ?
C10 H10A 0.9500 . ?
C11 C16 1.396(7) . ?
C11 C12 1.396(7) . ?
C12 C13 1.378(8) . ?
C12 H12A 0.9500 . ?
C13 C14 1.374(9) . ?
C13 H13A 0.9500 . ?
C14 C15 1.383(8) . ?
C14 H14A 0.9500 . ?
C15 C16 1.386(8) . ?
C15 H15A 0.9500 . ?
C16 H16A 0.9500 . ?
C17 H17A 0.9800 . ?
C17 H17B 0.9800 . ?
C17 H17C 0.9800 . ?
C18 H18A 0.9800 . ?
C18 H18B 0.9800 . ?
C18 H18C 0.9800 . ?
O1A C2A 1.228(6) . ?
O2A C4A 1.244(6) . ?
N1A C2A 1.347(7) . ?
N1A C1A 1.434(7) . ?
N1A H1NA 0.80(5) . ?
N2A C2A 1.360(6) . ?
N2A C3A 1.447(6) . ?
N2A C17A 1.457(7) . ?
N3A C4A 1.356(6) . ?
N3A C18A 1.448(7) . ?
N3A C3A 1.453(6) . ?
N4A C4A 1.346(7) . ?
N4A C1A 1.440(6) . ?
N4A H4NA 0.87(7) . ?
C1A C5A 1.518(8) . ?
C1A C3A 1.600(7) . ?
C3A C11A 1.519(7) . ?
C5A C9A 1.380(8) . ?
C5A C6A 1.388(7) . ?
C6A C7A 1.389(9) . ?
C6A H6AA 0.9500 . ?
C7A C8A 1.373(9) . ?
C7A H7AA 0.9500 . ?
C8A C10A 1.376(9) . ?
C8A H8AA 0.9500 . ?
C9A C10A 1.392(9) . ?
C9A H9AA 0.9500 . ?
C10A H10B 0.9500 . ?
C11A C12A 1.374(7) . ?
C11A C16A 1.385(7) . ?
C12A C13A 1.392(8) . ?
C12A H12B 0.9500 . ?
C13A C14A 1.373(9) . ?
C13A H13B 0.9500 . ?
C14A C15A 1.384(9) . ?
C14A H14B 0.9500 . ?
C15A C16A 1.383(8) . ?
C15A H15B 0.9500 . ?
C16A H16B 0.9500 . ?
C17A H17D 0.9800 . ?
C17A H17E 0.9800 . ?
C17A H17F 0.9800 . ?
C18A H18D 0.9800 . ?
C18A H18E 0.9800 . ?
C18A H18F 0.9800 . ?
O1S C1S 1.251(11) . ?
O2S C1S 1.279(9) . ?
O2S H2S 0.9000 . ?
O3S C3S 1.246(11) . ?
O4S C3S 1.286(9) . ?
O4S H4S 0.9000 . ?
C1S C2S 1.502(14) . ?
C2S H2SB 0.9800 . ?
C2S H2SC 0.9800 . ?
C2S H2SD 0.9800 . ?
C3S C4S 1.456(14) . ?
C4S H4SB 0.9800 . ?
C4S H4SC 0.9800 . ?
C4S H4SD 0.9800 . ?
O1SA C1SA 1.219(10) . ?
O2SA C1SA 1.305(10) . ?
O2SA H2SA 0.8999 . ?
O3SA C3SA 1.243(11) . ?
O4SA C3SA 1.314(9) . ?
O4SA H4SA 0.9002 . ?
C1SA C2SA 1.477(14) . ?
C2SA H2SE 0.9800 . ?
C2SA H2SF 0.9800 . ?
C2SA H2SG 0.9800 . ?
C3SA C4SA 1.439(13) . ?
C4SA H4SE 0.9800 . ?
C4SA H4SF 0.9800 . ?
C4SA H4SG 0.9800 . ?

loop_
_geom_hbond_atom_site_label_D
_geom_hbond_atom_site_label_H
_geom_hbond_atom_site_label_A
_geom_hbond_distance_DH
_geom_hbond_distance_HA
_geom_hbond_distance_DA
_geom_hbond_angle_DHA
_geom_hbond_site_symmetry_A
N1 H1N O2A 0.97(8) 1.85(8) 2.799(6) 167(7) .
N4 H4N O1A 1.06(8) 1.78(8) 2.830(6) 171(7) 1_556
N1A H1NA O2 0.80(5) 2.03(5) 2.826(6) 172(5) 1_554
N4A H4NA O1 0.87(7) 1.98(7) 2.836(6) 165(6) .
O2S H2S O3S 0.90 1.74 2.635(10) 172.8 .
O4S H4S O1S 0.90 1.77 2.665(11) 171.9 .
O2SA H2SA O3SA 0.90 1.75 2.648(10) 174.9 .
O4SA H4SA O1SA 0.90 1.77 2.662(10) 170.5 .

loop_
_geom_torsion_atom_site_label_1
_geom_torsion_atom_site_label_2
_geom_torsion_atom_site_label_3
_geom_torsion_atom_site_label_4
_geom_torsion
_geom_torsion_site_symmetry_1
_geom_torsion_site_symmetry_2
_geom_torsion_site_symmetry_3
_geom_torsion_site_symmetry_4
_geom_torsion_publ_flag
C2 N1 C1 N4 -112.4(5) . . . . ?
C2 N1 C1 C5 119.9(5) . . . . ?
C2 N1 C1 C3 -4.4(6) . . . . ?
C4 N4 C1 N1 104.9(5) . . . . ?
C4 N4 C1 C5 -127.0(5) . . . . ?
C4 N4 C1 C3 -3.8(5) . . . . ?
C1 N1 C2 O1 -176.0(5) . . . . ?
C1 N1 C2 N2 3.6(6) . . . . ?
C3 N2 C2 O1 178.7(5) . . . . ?
C17 N2 C2 O1 -7.6(8) . . . . ?
C3 N2 C2 N1 -0.9(6) . . . . ?
C17 N2 C2 N1 172.9(5) . . . . ?
C2 N2 C3 N3 107.2(5) . . . . ?
C17 N2 C3 N3 -66.2(6) . . . . ?
C2 N2 C3 C11 -123.4(5) . . . . ?
C17 N2 C3 C11 63.1(6) . . . . ?
C2 N2 C3 C1 -1.8(6) . . . . ?
C17 N2 C3 C1 -175.2(5) . . . . ?
C4 N3 C3 N2 -109.8(5) . . . . ?
C18 N3 C3 N2 68.1(6) . . . . ?
C4 N3 C3 C11 120.9(5) . . . . ?
C18 N3 C3 C11 -61.2(6) . . . . ?
C4 N3 C3 C1 -1.1(5) . . . . ?
C18 N3 C3 C1 176.8(5) . . . . ?
N1 C1 C3 N2 3.5(5) . . . . ?
N4 C1 C3 N2 120.4(4) . . . . ?
C5 C1 C3 N2 -118.9(5) . . . . ?
N1 C1 C3 N3 -114.2(4) . . . . ?
N4 C1 C3 N3 2.7(5) . . . . ?
C5 C1 C3 N3 123.4(5) . . . . ?
N1 C1 C3 C11 124.5(4) . . . . ?
N4 C1 C3 C11 -118.6(4) . . . . ?
C5 C1 C3 C11 2.2(6) . . . . ?
C1 N4 C4 O2 -176.7(5) . . . . ?
C1 N4 C4 N3 3.4(6) . . . . ?
C3 N3 C4 O2 178.9(4) . . . . ?
C18 N3 C4 O2 0.9(8) . . . . ?
C3 N3 C4 N4 -1.2(6) . . . . ?
C18 N3 C4 N4 -179.2(5) . . . . ?
N1 C1 C5 C10 155.8(5) . . . . ?
N4 C1 C5 C10 27.3(7) . . . . ?
C3 C1 C5 C10 -87.5(6) . . . . ?
N1 C1 C5 C6 -27.5(7) . . . . ?
N4 C1 C5 C6 -155.9(5) . . . . ?
C3 C1 C5 C6 89.3(6) . . . . ?
C10 C5 C6 C7 -1.2(9) . . . . ?
C1 C5 C6 C7 -178.0(5) . . . . ?
C5 C6 C7 C8 -0.4(10) . . . . ?
C6 C7 C8 C9 1.5(10) . . . . ?
C7 C8 C9 C10 -1.0(11) . . . . ?
C8 C9 C10 C5 -0.6(10) . . . . ?
C6 C5 C10 C9 1.7(9) . . . . ?
C1 C5 C10 C9 178.4(5) . . . . ?
N2 C3 C11 C16 -159.7(5) . . . . ?
N3 C3 C11 C16 -29.8(7) . . . . ?
C1 C3 C11 C16 85.5(6) . . . . ?
N2 C3 C11 C12 27.8(7) . . . . ?
N3 C3 C11 C12 157.8(5) . . . . ?
C1 C3 C11 C12 -86.9(6) . . . . ?
C16 C11 C12 C13 -0.9(8) . . . . ?
C3 C11 C12 C13 171.7(5) . . . . ?
C11 C12 C13 C14 0.0(9) . . . . ?
C12 C13 C14 C15 0.4(9) . . . . ?
C13 C14 C15 C16 0.1(9) . . . . ?
C14 C15 C16 C11 -1.1(9) . . . . ?
C12 C11 C16 C15 1.5(8) . . . . ?
C3 C11 C16 C15 -171.2(5) . . . . ?
C2A N1A C1A N4A -108.2(5) . . . . ?
C2A N1A C1A C5A 125.2(5) . . . . ?
C2A N1A C1A C3A 0.6(6) . . . . ?
C4A N4A C1A N1A 109.9(5) . . . . ?
C4A N4A C1A C5A -123.2(5) . . . . ?
C4A N4A C1A C3A 1.2(6) . . . . ?
C1A N1A C2A O1A 178.9(5) . . . . ?
C1A N1A C2A N2A -2.6(6) . . . . ?
C3A N2A C2A O1A -177.8(5) . . . . ?
C17A N2A C2A O1A -3.4(8) . . . . ?
C3A N2A C2A N1A 3.7(6) . . . . ?
C17A N2A C2A N1A 178.1(5) . . . . ?
C2A N2A C3A N3A 106.2(5) . . . . ?
C17A N2A C3A N3A -67.9(7) . . . . ?
C2A N2A C3A C11A -124.4(5) . . . . ?
C17A N2A C3A C11A 61.4(7) . . . . ?
C2A N2A C3A C1A -3.2(6) . . . . ?
C17A N2A C3A C1A -177.3(5) . . . . ?
C4A N3A C3A N2A -110.9(5) . . . . ?
C18A N3A C3A N2A 65.7(7) . . . . ?
C4A N3A C3A C11A 119.9(5) . . . . ?
C18A N3A C3A C11A -63.5(7) . . . . ?
C4A N3A C3A C1A -1.4(6) . . . . ?
C18A N3A C3A C1A 175.2(5) . . . . ?
N1A C1A C3A N2A 1.4(5) . . . . ?
N4A C1A C3A N2A 118.6(4) . . . . ?
C5A C1A C3A N2A -120.3(5) . . . . ?
N1A C1A C3A N3A -117.1(4) . . . . ?
N4A C1A C3A N3A 0.1(5) . . . . ?
C5A C1A C3A N3A 121.2(5) . . . . ?
N1A C1A C3A C11A 122.0(4) . . . . ?
N4A C1A C3A C11A -120.8(4) . . . . ?
C5A C1A C3A C11A 0.2(6) . . . . ?
C1A N4A C4A O2A 177.4(5) . . . . ?
C1A N4A C4A N3A -2.1(6) . . . . ?
C18A N3A C4A O2A 6.0(8) . . . . ?
C3A N3A C4A O2A -177.3(5) . . . . ?
C18A N3A C4A N4A -174.5(5) . . . . ?
C3A N3A C4A N4A 2.2(6) . . . . ?
N1A C1A C5A C9A 156.3(5) . . . . ?
N4A C1A C5A C9A 28.7(7) . . . . ?
C3A C1A C5A C9A -87.4(6) . . . . ?
N1A C1A C5A C6A -26.0(7) . . . . ?
N4A C1A C5A C6A -153.7(5) . . . . ?
C3A C1A C5A C6A 90.2(6) . . . . ?
C9A C5A C6A C7A -0.5(9) . . . . ?
C1A C5A C6A C7A -178.2(5) . . . . ?
C5A C6A C7A C8A -1.0(9) . . . . ?
C6A C7A C8A C10A 2.1(10) . . . . ?
C6A C5A C9A C10A 0.8(9) . . . . ?
C1A C5A C9A C10A 178.4(5) . . . . ?
C7A C8A C10A C9A -1.9(11) . . . . ?
C5A C9A C10A C8A 0.4(10) . . . . ?
N2A C3A C11A C12A 31.2(7) . . . . ?
N3A C3A C11A C12A 161.5(5) . . . . ?
C1A C3A C11A C12A -83.7(6) . . . . ?
N2A C3A C11A C16A -155.7(5) . . . . ?
N3A C3A C11A C16A -25.4(7) . . . . ?
C1A C3A C11A C16A 89.4(6) . . . . ?
C16A C11A C12A C13A -2.5(8) . . . . ?
C3A C11A C12A C13A 170.8(5) . . . . ?
C11A C12A C13A C14A 1.5(9) . . . . ?
C12A C13A C14A C15A 0.1(9) . . . . ?
C13A C14A C15A C16A -0.6(9) . . . . ?
C14A C15A C16A C11A -0.5(9) . . . . ?
C12A C11A C16A C15A 2.0(8) . . . . ?
C3A C11A C16A C15A -171.3(5) . . . . ?
